data_2224552
loop_
_publ_author_name
'Qiao, Yan'
'Ju, Xiuping'
'Gao, Zhiqing'
'Kong, Lingqian'

_publ_section_title
;
 (<i>E</i>)-<i>N</i>'-[(2-Hydroxy-1-naphthyl)methylene]benzohydrazide
 monohydrate
;
_journal_coeditor_code BQ2175
_journal_issue 1
_journal_name_full 'Acta Crystallographica Section E'
_journal_page_first o95
_journal_paper_doi 10.1107/S160053680905212X
_journal_volume 66
_journal_year 2010
_chemical_formula_iupac 'C18 H14 N2 O2, H2 O'
_chemical_formula_moiety 'C18 H14 N2 O2, H2 O'
_chemical_formula_sum 'C18 H16 N2 O3'
_chemical_formula_weight 308.33
_chemical_name_systematic
;
(<i>E</i>)-<i>N</i>'-[(2-Hydroxy-1-naphthyl)methylene]benzohydrazide
monohydrate
;
_space_group_IT_number 14
_symmetry_cell_setting monoclinic
_symmetry_space_group_name_Hall '-P 2ybc'
_symmetry_space_group_name_H-M 'P 1 21/c 1'
_atom_sites_solution_hydrogens geom
_atom_sites_solution_primary direct
_atom_sites_solution_secondary difmap
_audit_creation_method SHELXL-97
_cell_angle_alpha 90.00
_cell_angle_beta 111.949(4)
_cell_angle_gamma 90.00
_cell_formula_units_Z 4
_cell_length_a 16.346(6)
_cell_length_b 7.192(3)
_cell_length_c 13.880(5)
_cell_measurement_reflns_used 2137
_cell_measurement_temperature 298(2)
_cell_measurement_theta_max 26.751
_cell_measurement_theta_min 2.687
_cell_volume 1513.5(10)
_computing_cell_refinement 'SAINT (Siemens, 1996)'
_computing_data_collection 'SMART (Siemens, 1996)'
_computing_data_reduction 'SAINT (Siemens, 1996)'
_computing_molecular_graphics 'SHELXTL (Sheldrick, 2008)'
_computing_publication_material 'SHELXTL (Sheldrick, 2008)'
_computing_structure_refinement 'SHELXL-97 (Sheldrick, 2008)'
_computing_structure_solution 'SHELXS-97 (Sheldrick, 2008)'
_diffrn_ambient_temperature 298(2)
_diffrn_measured_fraction_theta_full 0.998
_diffrn_measured_fraction_theta_max 0.998
_diffrn_measurement_device_type 'Bruker SMART APEX CCD area-detector'
_diffrn_measurement_method 'phi and omega scans'
_diffrn_radiation_monochromator graphite
_diffrn_radiation_source 'fine-focus sealed tube'
_diffrn_radiation_type MoK\a
_diffrn_radiation_wavelength 0.71073
_diffrn_reflns_av_R_equivalents 0.0270
_diffrn_reflns_av_sigmaI/netI 0.0320
_diffrn_reflns_limit_h_max 19
_diffrn_reflns_limit_h_min -9
_diffrn_reflns_limit_k_max 8
_diffrn_reflns_limit_k_min -8
_diffrn_reflns_limit_l_max 13
_diffrn_reflns_limit_l_min -16
_diffrn_reflns_number 7296
_diffrn_reflns_theta_full 25.02
_diffrn_reflns_theta_max 25.02
_diffrn_reflns_theta_min 1.34
_exptl_absorpt_coefficient_mu 0.093
_exptl_absorpt_correction_T_max 0.9609
_exptl_absorpt_correction_T_min 0.9548
_exptl_absorpt_correction_type multi-scan
_exptl_absorpt_process_details '(SADABS; Sheldrick, 1996)'
_exptl_crystal_colour colourless
_exptl_crystal_density_diffrn 1.353
_exptl_crystal_density_method 'not measured'
_exptl_crystal_description block
_exptl_crystal_F_000 648
_exptl_crystal_size_max 0.50
_exptl_crystal_size_mid 0.48
_exptl_crystal_size_min 0.43
_refine_diff_density_max 0.252
_refine_diff_density_min -0.208
_refine_ls_extinction_method none
_refine_ls_goodness_of_fit_ref 1.068
_refine_ls_hydrogen_treatment constr
_refine_ls_matrix_type full
_refine_ls_number_parameters 208
_refine_ls_number_reflns 2669
_refine_ls_number_restraints 0
_refine_ls_restrained_S_all 1.068
_refine_ls_R_factor_all 0.0845
_refine_ls_R_factor_gt 0.0457
_refine_ls_shift/su_max 0.001
_refine_ls_shift/su_mean 0.000
_refine_ls_structure_factor_coef Fsqd
_refine_ls_weighting_details 'calc w=1/[\s^2^(Fo^2^)+(0.0594P)^2^+0.5603P] where P=(Fo^2^+2Fc^2^)/3'
_refine_ls_weighting_scheme calc
_refine_ls_wR_factor_gt 0.1121
_refine_ls_wR_factor_ref 0.1476
_reflns_number_gt 1648
_reflns_number_total 2669
_reflns_threshold_expression >2sigma(I)
_cod_data_source_file bq2175.cif
_cod_data_source_block I
_cod_depositor_comments
;
The following automatic conversions were performed:
'_symmetry_cell_setting' value 'Monoclinic' changed to 'monoclinic'
according to '/home/saulius/struct/CIF-dictionaries/cif_core.dic'
dictionary named 'cif_core.dic' version 2.4.1 from 2010-06-29.

Automatic conversion script
Id: cif_fix_enum 1527 2010-12-29 10:47:43Z saulius 

The following automatic conversions were performed:

'_symmetry_cell_setting' value 'Monoclinic' changed to 'monoclinic'
according to /home/saulius/struct/CIF-dictionaries/cif_core.dic
dictionary named 'cif_core.dic' version 2.4.1 from 2010-06-29.

Automatic conversion script
Id: cif_fix_values 1715 2011-07-08 13:25:40Z adriana 
;
_cod_original_sg_symbol_H-M 'P 21/c  '
_cod_database_code 2224552
_cod_database_fobs_code 2224552

loop_
_symmetry_equiv_pos_as_xyz
'x, y, z'
'-x, y+1/2, -z+1/2'
'-x, -y, -z'
'x, -y-1/2, z-1/2'

loop_
_atom_site_type_symbol
_atom_site_label
_atom_site_fract_x
_atom_site_fract_y
_atom_site_fract_z
_atom_site_U_iso_or_equiv
_atom_site_adp_type
_atom_site_calc_flag
_atom_site_refinement_flags
_atom_site_occupancy
_atom_site_disorder_assembly
_atom_site_disorder_group
N N1 0.03568(12) 0.2307(3) 0.50343(16) 0.0462(5) Uani d . 1 . .
H H1 0.0334 0.2363 0.5643 0.055 Uiso d R 1 . .
N N2 0.11241(12) 0.1782(3) 0.49103(16) 0.0482(5) Uani d . 1 . .
O O1 -0.03364(11) 0.2630(3) 0.33109(14) 0.0679(6) Uani d . 1 . .
O O2 0.21163(12) 0.1127(3) 0.38534(13) 0.0711(6) Uani d . 1 . .
H H2 0.1675 0.1496 0.3941 0.107 Uiso calc R 1 . .
O O3 0.06076(12) 0.1282(3) 0.71458(14) 0.0790(6) Uani d . 1 . .
H H3C 0.0524 0.0128 0.7015 0.095 Uiso d R 1 . .
H H3D 0.0312 0.1610 0.7507 0.095 Uiso d R 1 . .
C C1 -0.03525(15) 0.2726(3) 0.41878(19) 0.0437(6) Uani d . 1 . .
C C2 -0.11669(14) 0.3308(3) 0.43458(18) 0.0407(6) Uani d . 1 . .
C C3 -0.12564(16) 0.3358(4) 0.5298(2) 0.0513(6) Uani d . 1 . .
H H3 -0.0784 0.3025 0.5897 0.062 Uiso d R 1 . .
C C4 -0.20439(17) 0.3902(4) 0.5361(2) 0.0602(7) Uani d . 1 . .
H H4 -0.2100 0.3933 0.6003 0.072 Uiso d R 1 . .
C C5 -0.27411(17) 0.4393(4) 0.4486(2) 0.0594(7) Uani d . 1 . .
H H5 -0.3271 0.4755 0.4534 0.071 Uiso d R 1 . .
C C6 -0.26626(17) 0.4356(4) 0.3545(2) 0.0615(7) Uani d . 1 . .
H H6 -0.3140 0.4691 0.2951 0.074 Uiso d R 1 . .
C C7 -0.18785(16) 0.3825(3) 0.34665(19) 0.0531(6) Uani d . 1 . .
H H7 -0.1827 0.3814 0.2821 0.064 Uiso d R 1 . .
C C8 0.17844(15) 0.1408(3) 0.5745(2) 0.0466(6) Uani d . 1 . .
H H8 0.1727 0.1529 0.6384 0.056 Uiso calc R 1 . .
C C9 0.26175(14) 0.0802(3) 0.57090(18) 0.0412(6) Uani d . 1 . .
C C10 0.27378(16) 0.0654(3) 0.47759(19) 0.0496(6) Uani d . 1 . .
C C11 0.35283(17) -0.0052(4) 0.4732(2) 0.0592(7) Uani d . 1 . .
H H11 0.3601 -0.0117 0.4100 0.071 Uiso d R 1 . .
C C12 0.41789(17) -0.0633(4) 0.5610(2) 0.0559(7) Uani d . 1 . .
H H12 0.4690 -0.1131 0.5568 0.067 Uiso d R 1 . .
C C13 0.41064(15) -0.0507(3) 0.65878(19) 0.0475(6) Uani d . 1 . .
C C14 0.33263(14) 0.0262(3) 0.66492(18) 0.0422(6) Uani d . 1 . .
C C15 0.32900(18) 0.0419(4) 0.7644(2) 0.0587(7) Uani d . 1 . .
H H15 0.2797 0.0953 0.7715 0.070 Uiso calc R 1 . .
C C16 0.3967(2) -0.0201(5) 0.8507(2) 0.0741(9) Uani d . 1 . .
H H16 0.3927 -0.0077 0.9155 0.089 Uiso calc R 1 . .
C C17 0.47164(19) -0.1017(4) 0.8435(2) 0.0724(8) Uani d . 1 . .
H H17 0.5164 -0.1468 0.9026 0.087 Uiso calc R 1 . .
C C18 0.47854(16) -0.1145(4) 0.7497(2) 0.0603(7) Uani d . 1 . .
H H18 0.5290 -0.1665 0.7450 0.072 Uiso calc R 1 . .

loop_
_atom_site_aniso_label
_atom_site_aniso_U_11
_atom_site_aniso_U_22
_atom_site_aniso_U_33
_atom_site_aniso_U_12
_atom_site_aniso_U_13
_atom_site_aniso_U_23
N1 0.0417(11) 0.0484(12) 0.0551(12) 0.0012(9) 0.0258(10) -0.0028(10)
N2 0.0418(12) 0.0468(12) 0.0622(14) 0.0010(9) 0.0266(10) -0.0019(10)
O1 0.0670(12) 0.0933(15) 0.0546(11) 0.0107(10) 0.0355(10) 0.0084(10)
O2 0.0629(12) 0.0993(16) 0.0516(11) 0.0146(11) 0.0218(9) 0.0020(11)
O3 0.0876(15) 0.1016(16) 0.0615(12) 0.0114(12) 0.0435(11) -0.0008(12)
C1 0.0469(14) 0.0405(13) 0.0506(15) -0.0026(11) 0.0261(12) 0.0028(11)
C2 0.0388(13) 0.0358(12) 0.0495(14) -0.0043(10) 0.0189(11) -0.0012(10)
C3 0.0439(14) 0.0600(16) 0.0530(15) 0.0013(12) 0.0215(12) 0.0023(13)
C4 0.0588(17) 0.0674(18) 0.0662(17) 0.0024(14) 0.0371(14) -0.0011(15)
C5 0.0441(15) 0.0564(17) 0.083(2) 0.0031(12) 0.0301(15) -0.0041(15)
C6 0.0449(15) 0.0650(18) 0.0677(19) 0.0042(13) 0.0131(13) 0.0003(15)
C7 0.0535(15) 0.0539(16) 0.0523(15) -0.0019(12) 0.0203(12) -0.0010(12)
C8 0.0460(14) 0.0426(14) 0.0575(15) -0.0036(11) 0.0266(12) -0.0042(12)
C9 0.0388(13) 0.0376(13) 0.0516(14) -0.0026(10) 0.0219(11) -0.0042(11)
C10 0.0451(14) 0.0538(15) 0.0523(16) -0.0010(11) 0.0209(12) -0.0023(12)
C11 0.0546(16) 0.0729(18) 0.0605(17) 0.0019(14) 0.0334(14) -0.0056(14)
C12 0.0446(15) 0.0598(17) 0.0730(19) 0.0016(12) 0.0329(14) -0.0046(14)
C13 0.0403(13) 0.0417(13) 0.0618(16) -0.0052(11) 0.0206(12) -0.0011(12)
C14 0.0409(13) 0.0392(13) 0.0513(15) -0.0075(10) 0.0227(11) -0.0040(11)
C15 0.0541(16) 0.0702(19) 0.0572(17) -0.0040(13) 0.0271(14) -0.0011(14)
C16 0.074(2) 0.097(2) 0.0544(18) -0.0059(18) 0.0268(16) 0.0034(16)
C17 0.0600(19) 0.081(2) 0.0658(19) -0.0025(16) 0.0115(15) 0.0121(17)
C18 0.0438(15) 0.0566(17) 0.0778(19) -0.0005(13) 0.0197(14) 0.0037(15)

loop_
_atom_type_symbol
_atom_type_description
_atom_type_scat_dispersion_real
_atom_type_scat_dispersion_imag
_atom_type_scat_source
C C 0.0033 0.0016 'International Tables Vol C Tables 4.2.6.8 and 6.1.1.4'
H H 0.0000 0.0000 'International Tables Vol C Tables 4.2.6.8 and 6.1.1.4'
O O 0.0106 0.0060 'International Tables Vol C Tables 4.2.6.8 and 6.1.1.4'
N N 0.0061 0.0033 'International Tables Vol C Tables 4.2.6.8 and 6.1.1.4'

loop_
_geom_angle_atom_site_label_1
_geom_angle_atom_site_label_2
_geom_angle_atom_site_label_3
_geom_angle_site_symmetry_1
_geom_angle_site_symmetry_3
_geom_angle
_geom_angle_publ_flag
C1 N1 N2 . . 118.7(2) ?
C1 N1 H1 . . 120.6 ?
N2 N1 H1 . . 120.6 ?
C8 N2 N1 . . 116.2(2) ?
C10 O2 H2 . . 109.5 ?
H3C O3 H3D . . 108.4 ?
O1 C1 N1 . . 121.6(2) ?
O1 C1 C2 . . 120.9(2) ?
N1 C1 C2 . . 117.5(2) ?
C3 C2 C7 . . 118.7(2) ?
C3 C2 C1 . . 124.6(2) ?
C7 C2 C1 . . 116.6(2) ?
C4 C3 C2 . . 120.2(2) ?
C4 C3 H3 . . 119.9 ?
C2 C3 H3 . . 119.9 ?
C5 C4 C3 . . 120.4(3) ?
C5 C4 H4 . . 119.8 ?
C3 C4 H4 . . 119.8 ?
C6 C5 C4 . . 120.1(3) ?
C6 C5 H5 . . 119.9 ?
C4 C5 H5 . . 119.9 ?
C5 C6 C7 . . 120.3(2) ?
C5 C6 H6 . . 119.8 ?
C7 C6 H6 . . 119.8 ?
C6 C7 C2 . . 120.2(2) ?
C6 C7 H7 . . 119.9 ?
C2 C7 H7 . . 119.9 ?
N2 C8 C9 . . 121.1(2) ?
N2 C8 H8 . . 119.4 ?
C9 C8 H8 . . 119.4 ?
C10 C9 C14 . . 118.7(2) ?
C10 C9 C8 . . 121.3(2) ?
C14 C9 C8 . . 120.0(2) ?
O2 C10 C9 . . 123.3(2) ?
O2 C10 C11 . . 115.3(2) ?
C9 C10 C11 . . 121.4(2) ?
C12 C11 C10 . . 119.9(2) ?
C12 C11 H11 . . 120.1 ?
C10 C11 H11 . . 120.1 ?
C11 C12 C13 . . 121.9(2) ?
C11 C12 H12 . . 119.1 ?
C13 C12 H12 . . 119.1 ?
C12 C13 C18 . . 121.3(2) ?
C12 C13 C14 . . 118.9(2) ?
C18 C13 C14 . . 119.8(2) ?
C15 C14 C13 . . 117.2(2) ?
C15 C14 C9 . . 123.6(2) ?
C13 C14 C9 . . 119.2(2) ?
C16 C15 C14 . . 121.1(3) ?
C16 C15 H15 . . 119.5 ?
C14 C15 H15 . . 119.5 ?
C15 C16 C17 . . 121.3(3) ?
C15 C16 H16 . . 119.4 ?
C17 C16 H16 . . 119.4 ?
C18 C17 C16 . . 119.3(3) ?
C18 C17 H17 . . 120.3 ?
C16 C17 H17 . . 120.3 ?
C17 C18 C13 . . 121.2(3) ?
C17 C18 H18 . . 119.4 ?
C13 C18 H18 . . 119.4 ?

loop_
_geom_bond_atom_site_label_1
_geom_bond_atom_site_label_2
_geom_bond_site_symmetry_2
_geom_bond_distance
_geom_bond_publ_flag
N1 C1 . 1.341(3) ?
N1 N2 . 1.381(2) ?
N1 H1 . 0.8600 ?
N2 C8 . 1.282(3) ?
O1 C1 . 1.229(3) ?
O2 C10 . 1.347(3) ?
O2 H2 . 0.8200 ?
O3 H3C . 0.8500 ?
O3 H3D . 0.8501 ?
C1 C2 . 1.488(3) ?
C2 C3 . 1.383(3) ?
C2 C7 . 1.385(3) ?
C3 C4 . 1.379(3) ?
C3 H3 . 0.9300 ?
C4 C5 . 1.365(4) ?
C4 H4 . 0.9300 ?
C5 C6 . 1.361(4) ?
C5 H5 . 0.9301 ?
C6 C7 . 1.380(3) ?
C6 H6 . 0.9301 ?
C7 H7 . 0.9300 ?
C8 C9 . 1.448(3) ?
C8 H8 . 0.9300 ?
C9 C10 . 1.385(3) ?
C9 C14 . 1.437(3) ?
C10 C11 . 1.410(3) ?
C11 C12 . 1.349(3) ?
C11 H11 . 0.9301 ?
C12 C13 . 1.409(3) ?
C12 H12 . 0.9300 ?
C13 C18 . 1.410(3) ?
C13 C14 . 1.421(3) ?
C14 C15 . 1.408(3) ?
C15 C16 . 1.367(4) ?
C15 H15 . 0.9300 ?
C16 C17 . 1.395(4) ?
C16 H16 . 0.9300 ?
C17 C18 . 1.352(4) ?
C17 H17 . 0.9300 ?
C18 H18 . 0.9300 ?

loop_
_geom_hbond_atom_site_label_D
_geom_hbond_atom_site_label_H
_geom_hbond_atom_site_label_A
_geom_hbond_site_symmetry_A
_geom_hbond_distance_DH
_geom_hbond_distance_HA
_geom_hbond_distance_DA
_geom_hbond_angle_DHA
N1 H1 O3 . 0.86 2.11 2.899(3) 151.9
O2 H2 N2 . 0.82 1.89 2.604(3) 145.3
O3 H3C O1 3_556 0.85 2.03 2.882(3) 179.1
O3 H3D O1 4_566 0.85 1.88 2.734(3) 179.2

loop_
_cod_related_entry_id
_cod_related_entry_database
_cod_related_entry_code
1 ChemSpider 30655964
